data_2212962
loop_
_publ_author_name
'Knapp, Warren R.'
'LaDuca, Robert L.'

_publ_section_title
;
 4-[3-(4-Pyridyl)propyl]pyridinium trihydrogen pyromellitate
;
_journal_coeditor_code LH2340
_journal_issue 4
_journal_name_full 'Acta Crystallographica Section E'
_journal_page_first o1987
_journal_page_last o1989
_journal_paper_doi 10.1107/S1600536807013086
_journal_volume 63
_journal_year 2007
_chemical_formula_iupac 'C13 H15 N2 + , C10 H5 O8 -'
_chemical_formula_moiety 'C13 H15 N2 + , C10 H5 O8 -'
_chemical_formula_sum 'C23 H20 N2 O8'
_chemical_formula_weight 452.41
_chemical_name_systematic
;
4-[3-(4-Pyridyl)propyl]pyridinium trihydrogen pyromellitate
;
_space_group_IT_number 14
_symmetry_cell_setting monoclinic
_symmetry_space_group_name_Hall '-P 2yn'
_symmetry_space_group_name_H-M 'P 1 21/n 1'
_atom_sites_solution_hydrogens geom
_atom_sites_solution_primary direct
_atom_sites_solution_secondary difmap
_audit_creation_method SHELXL97
_cell_angle_alpha 90.00
_cell_angle_beta 98.609(3)
_cell_angle_gamma 90.00
_cell_formula_units_Z 4
_cell_length_a 4.3743(7)
_cell_length_b 39.127(6)
_cell_length_c 11.897(2)
_cell_measurement_reflns_used 20817
_cell_measurement_temperature 173(2)
_cell_measurement_theta_max 28.29
_cell_measurement_theta_min 2.08
_cell_volume 2013.3(6)
_computing_cell_refinement 'SAINT-Plus (Bruker, 2003)'
_computing_data_collection 'SMART (Bruker, 2001)'
_computing_data_reduction SAINT-Plus
_computing_molecular_graphics 'Crystal Maker (Palmer, 2005)'
_computing_publication_material SHELXL97
_computing_structure_refinement 'SHELXL97 (Sheldrick, 1997)'
_computing_structure_solution 'SHELXS97 (Sheldrick, 1997)'
_diffrn_ambient_temperature 173(2)
_diffrn_measured_fraction_theta_full 0.966
_diffrn_measured_fraction_theta_max 0.966
_diffrn_measurement_device_type 'Bruker SMART 1K'
_diffrn_measurement_method \w
_diffrn_radiation_monochromator graphite
_diffrn_radiation_source 'fine-focus sealed tube'
_diffrn_radiation_type MoK\a
_diffrn_radiation_wavelength 0.71073
_diffrn_reflns_av_R_equivalents 0.0501
_diffrn_reflns_av_sigmaI/netI 0.0503
_diffrn_reflns_limit_h_max 5
_diffrn_reflns_limit_h_min -5
_diffrn_reflns_limit_k_max 52
_diffrn_reflns_limit_k_min -52
_diffrn_reflns_limit_l_max 15
_diffrn_reflns_limit_l_min -15
_diffrn_reflns_number 20817
_diffrn_reflns_theta_full 28.29
_diffrn_reflns_theta_max 28.29
_diffrn_reflns_theta_min 2.08
_diffrn_standards_decay_% 0
_diffrn_standards_number 0
_exptl_absorpt_coefficient_mu 0.114
_exptl_absorpt_correction_T_max 0.970
_exptl_absorpt_correction_T_min 0.772
_exptl_absorpt_correction_type multi-scan
_exptl_absorpt_process_details '(SADABS; Sheldrick, 1996)'
_exptl_crystal_colour yellow
_exptl_crystal_density_diffrn 1.493
_exptl_crystal_density_method 'not measured'
_exptl_crystal_description block
_exptl_crystal_F_000 944
_exptl_crystal_size_max 0.46
_exptl_crystal_size_mid 0.32
_exptl_crystal_size_min 0.30
_refine_diff_density_max 0.473
_refine_diff_density_min -0.491
_refine_ls_extinction_method none
_refine_ls_goodness_of_fit_ref 1.092
_refine_ls_hydrogen_treatment mixed
_refine_ls_matrix_type full
_refine_ls_number_parameters 304
_refine_ls_number_reflns 4818
_refine_ls_number_restraints 0
_refine_ls_restrained_S_all 1.092
_refine_ls_R_factor_all 0.0971
_refine_ls_R_factor_gt 0.0492
_refine_ls_shift/su_max 0.000
_refine_ls_shift/su_mean 0.000
_refine_ls_structure_factor_coef Fsqd
_refine_ls_weighting_details 'calc w = 1/[\s^2^(Fo^2^)+(0.065P)^2^+0.3571P] where P=(Fo^2^+2Fc^2^)/3'
_refine_ls_weighting_scheme calc
_refine_ls_wR_factor_gt 0.1167
_refine_ls_wR_factor_ref 0.1411
_reflns_number_gt 2944
_reflns_number_total 4818
_reflns_threshold_expression I>2\s(I)
_cod_data_source_file lh2340.cif
_cod_data_source_block I
_cod_original_cell_volume 2013.3(5)
_cod_original_sg_symbol_H-M 'P 21/n'
_cod_database_code 2212962
_cod_database_fobs_code 2212962

loop_
_symmetry_equiv_pos_as_xyz
'x, y, z'
'-x+1/2, y+1/2, -z+1/2'
'-x, -y, -z'
'x-1/2, -y-1/2, z-1/2'

loop_
_atom_site_type_symbol
_atom_site_label
_atom_site_fract_x
_atom_site_fract_y
_atom_site_fract_z
_atom_site_U_iso_or_equiv
_atom_site_adp_type
_atom_site_calc_flag
_atom_site_refinement_flags
_atom_site_occupancy
C C1 0.3725(5) 0.27583(5) 0.02835(19) 0.0301(5) Uani d . 1
H H1A 0.4282 0.2699 -0.0434 0.036 Uiso calc R 1
C C2 0.1815(5) 0.30346(5) 0.03708(18) 0.0288(5) Uani d . 1
H H2 0.1057 0.3165 -0.0286 0.035 Uiso calc R 1
C C3 0.1000(4) 0.31222(5) 0.14157(17) 0.0241(4) Uani d . 1
C C4 0.2106(5) 0.29200(5) 0.23499(18) 0.0285(5) Uani d . 1
H H4A 0.1550 0.2970 0.3074 0.034 Uiso calc R 1
C C5 0.4014(5) 0.26468(5) 0.22205(18) 0.0303(5) Uani d . 1
H H5 0.4781 0.2510 0.2859 0.036 Uiso calc R 1
C C6 -0.0816(5) 0.34379(5) 0.15710(19) 0.0274(5) Uani d . 1
H H6A -0.2191 0.3396 0.2147 0.033 Uiso calc R 1
H H6B -0.2119 0.3499 0.0845 0.033 Uiso calc R 1
C C7 0.1414(4) 0.37327(4) 0.19605(17) 0.0231(4) Uani d . 1
H H7A 0.2821 0.3663 0.2653 0.028 Uiso calc R 1
H H7B 0.2688 0.3783 0.1359 0.028 Uiso calc R 1
C C8 -0.0333(5) 0.40558(5) 0.22141(18) 0.0259(4) Uani d . 1
H H8A -0.1792 0.4122 0.1531 0.031 Uiso calc R 1
H H8B -0.1545 0.4009 0.2837 0.031 Uiso calc R 1
C C9 0.1877(4) 0.43416(5) 0.25501(17) 0.0232(4) Uani d . 1
C C10 0.3241(5) 0.43892(5) 0.36719(18) 0.0284(5) Uani d . 1
H H10 0.2730 0.4241 0.4248 0.034 Uiso calc R 1
C C11 0.5325(5) 0.46499(5) 0.39533(18) 0.0303(5) Uani d . 1
H H11 0.6237 0.4683 0.4722 0.036 Uiso calc R 1
C C12 0.4859(5) 0.48164(5) 0.20454(18) 0.0274(5) Uani d . 1
H H12 0.5448 0.4966 0.1486 0.033 Uiso calc R 1
C C13 0.2774(5) 0.45587(5) 0.17292(18) 0.0271(4) Uani d . 1
H H13 0.1943 0.4528 0.0951 0.033 Uiso calc R 1
C C14 0.2462(4) 0.14159(5) 0.10372(16) 0.0242(4) Uani d . 1
C C15 0.0937(5) 0.15626(5) 0.18872(17) 0.0242(4) Uani d . 1
C C16 0.0593(5) 0.13634(5) 0.28250(17) 0.0254(4) Uani d . 1
H H16 -0.0434 0.1463 0.3394 0.030 Uiso calc R 1
C C17 0.1642(4) 0.10295(5) 0.29929(16) 0.0241(4) Uani d . 1
C C18 0.3172(4) 0.08817(5) 0.21479(16) 0.0237(4) Uani d . 1
C C19 0.3505(5) 0.10808(5) 0.12051(16) 0.0250(4) Uani d . 1
H H19 0.4519 0.0981 0.0634 0.030 Uiso calc R 1
C C20 0.4634(5) 0.05296(5) 0.21640(18) 0.0269(5) Uani d . 1
C C21 0.3257(5) 0.15754(5) -0.00473(17) 0.0289(5) Uani d . 1
C C22 -0.0525(5) 0.19153(5) 0.19017(19) 0.0300(5) Uani d . 1
C C23 0.0884(5) 0.08726(5) 0.40946(17) 0.0291(5) Uani d . 1
N N1 0.4795(4) 0.25735(4) 0.12010(15) 0.0287(4) Uani d . 1
N N2 0.6064(4) 0.48573(4) 0.31388(15) 0.0274(4) Uani d . 1
H H2N 0.744(6) 0.5039(6) 0.3330(19) 0.041 Uiso d . 1
O O1 0.1975(4) 0.18638(4) -0.04229(13) 0.0391(4) Uani d . 1
H H1 0.0665 0.1923 -0.0011 0.059 Uiso calc R 1
O O2 0.5104(4) 0.14344(4) -0.05626(13) 0.0429(4) Uani d . 1
O O3 -0.1051(5) 0.20327(4) 0.28074(14) 0.0508(5) Uani d . 1
O O4 -0.1236(4) 0.20711(4) 0.09496(13) 0.0376(4) Uani d . 1
H H4 -0.2354 0.2241 0.1038 0.056 Uiso calc R 1
O O5 -0.0933(4) 0.10178(4) 0.46125(13) 0.0429(4) Uani d . 1
O O6 0.2178(4) 0.05863(4) 0.44683(13) 0.0369(4) Uani d . 1
H H6 0.3283 0.0513 0.4001 0.055 Uiso calc R 1
O O7 0.5271(4) 0.03713(4) 0.30926(13) 0.0383(4) Uani d . 1
O O8 0.5271(4) 0.04109(4) 0.12517(12) 0.0381(4) Uani d . 1

loop_
_atom_site_aniso_label
_atom_site_aniso_U_11
_atom_site_aniso_U_22
_atom_site_aniso_U_33
_atom_site_aniso_U_12
_atom_site_aniso_U_13
_atom_site_aniso_U_23
C1 0.0317(11) 0.0274(11) 0.0318(12) 0.0005(9) 0.0067(9) -0.0037(9)
C2 0.0310(11) 0.0256(11) 0.0293(12) -0.0001(9) 0.0023(9) 0.0015(9)
C3 0.0195(9) 0.0198(10) 0.0320(12) -0.0031(8) 0.0004(8) -0.0019(8)
C4 0.0311(11) 0.0264(11) 0.0279(12) -0.0008(9) 0.0040(9) -0.0014(9)
C5 0.0348(12) 0.0248(11) 0.0294(12) 0.0009(9) -0.0012(9) 0.0039(9)
C6 0.0225(10) 0.0216(10) 0.0379(12) -0.0002(8) 0.0033(9) -0.0031(9)
C7 0.0208(9) 0.0184(10) 0.0310(11) 0.0000(8) 0.0066(8) -0.0005(8)
C8 0.0235(10) 0.0188(10) 0.0362(12) -0.0003(8) 0.0074(9) -0.0023(8)
C9 0.0203(9) 0.0178(9) 0.0324(12) 0.0026(7) 0.0070(8) -0.0019(8)
C10 0.0331(11) 0.0253(11) 0.0281(11) -0.0005(9) 0.0087(9) 0.0017(9)
C11 0.0344(12) 0.0284(11) 0.0281(12) -0.0016(9) 0.0049(9) -0.0029(9)
C12 0.0295(11) 0.0225(10) 0.0294(12) -0.0019(8) 0.0016(9) 0.0038(8)
C13 0.0294(11) 0.0234(10) 0.0277(11) -0.0007(8) 0.0015(9) 0.0001(8)
C14 0.0266(10) 0.0232(10) 0.0221(10) 0.0017(8) 0.0013(8) -0.0011(8)
C15 0.0267(10) 0.0204(10) 0.0247(11) 0.0029(8) 0.0010(8) -0.0018(8)
C16 0.0263(10) 0.0254(10) 0.0245(11) 0.0042(8) 0.0041(8) -0.0021(8)
C17 0.0261(10) 0.0235(10) 0.0218(10) -0.0002(8) 0.0004(8) -0.0010(8)
C18 0.0242(10) 0.0212(10) 0.0240(11) 0.0024(8) -0.0016(8) -0.0010(8)
C19 0.0280(10) 0.0246(10) 0.0219(11) 0.0038(8) 0.0027(8) -0.0027(8)
C20 0.0284(11) 0.0211(10) 0.0292(12) 0.0028(8) -0.0015(9) -0.0019(9)
C21 0.0345(12) 0.0265(11) 0.0254(11) 0.0021(9) 0.0035(9) -0.0005(9)
C22 0.0336(12) 0.0219(11) 0.0342(13) 0.0044(9) 0.0045(10) -0.0014(9)
C23 0.0342(12) 0.0299(12) 0.0224(11) -0.0010(9) 0.0018(9) -0.0009(9)
N1 0.0288(9) 0.0217(9) 0.0351(11) -0.0003(7) 0.0029(8) -0.0007(7)
N2 0.0262(9) 0.0206(9) 0.0348(11) -0.0017(7) 0.0023(8) -0.0023(7)
O1 0.0473(10) 0.0371(9) 0.0342(9) 0.0115(7) 0.0103(7) 0.0120(7)
O2 0.0601(11) 0.0383(9) 0.0343(9) 0.0099(8) 0.0199(8) 0.0028(7)
O3 0.0858(14) 0.0323(9) 0.0373(10) 0.0226(9) 0.0195(9) -0.0011(7)
O4 0.0482(10) 0.0274(8) 0.0366(9) 0.0168(7) 0.0042(7) 0.0028(7)
O5 0.0592(11) 0.0402(9) 0.0334(9) 0.0065(8) 0.0206(8) 0.0033(7)
O6 0.0459(10) 0.0347(9) 0.0302(9) 0.0059(7) 0.0064(7) 0.0085(7)
O7 0.0510(10) 0.0293(8) 0.0334(9) 0.0150(7) 0.0026(7) 0.0065(7)
O8 0.0537(10) 0.0294(8) 0.0301(9) 0.0173(7) 0.0021(7) -0.0046(7)

loop_
_atom_type_symbol
_atom_type_description
_atom_type_scat_dispersion_real
_atom_type_scat_dispersion_imag
_atom_type_scat_source
C C 0.0033 0.0016 'International Tables Vol C Tables 4.2.6.8 and 6.1.1.4'
H H 0.0000 0.0000 'International Tables Vol C Tables 4.2.6.8 and 6.1.1.4'
N N 0.0061 0.0033 'International Tables Vol C Tables 4.2.6.8 and 6.1.1.4'
O O 0.0106 0.0060 'International Tables Vol C Tables 4.2.6.8 and 6.1.1.4'

loop_
_geom_angle_atom_site_label_1
_geom_angle_atom_site_label_2
_geom_angle_atom_site_label_3
_geom_angle
_geom_angle_publ_flag
N1 C1 C2 120.3(2) ?
N1 C1 H1A 119.8 ?
C2 C1 H1A 119.8 ?
C1 C2 C3 120.1(2) ?
C1 C2 H2 120.0 ?
C3 C2 H2 120.0 ?
C2 C3 C4 118.07(18) ?
C2 C3 C6 121.85(18) ?
C4 C3 C6 119.93(19) ?
C5 C4 C3 119.72(19) ?
C5 C4 H4A 120.1 ?
C3 C4 H4A 120.1 ?
N1 C5 C4 120.51(19) ?
N1 C5 H5 119.7 ?
C4 C5 H5 119.7 ?
C3 C6 C7 109.41(15) ?
C3 C6 H6A 109.8 ?
C7 C6 H6A 109.8 ?
C3 C6 H6B 109.8 ?
C7 C6 H6B 109.8 ?
H6A C6 H6B 108.2 ?
C8 C7 C6 111.49(15) ?
C8 C7 H7A 109.3 ?
C6 C7 H7A 109.3 ?
C8 C7 H7B 109.3 ?
C6 C7 H7B 109.3 ?
H7A C7 H7B 108.0 ?
C9 C8 C7 110.43(16) ?
C9 C8 H8A 109.6 ?
C7 C8 H8A 109.6 ?
C9 C8 H8B 109.6 ?
C7 C8 H8B 109.6 ?
H8A C8 H8B 108.1 ?
C10 C9 C13 117.74(18) ?
C10 C9 C8 121.65(18) ?
C13 C9 C8 120.50(18) ?
C11 C10 C9 120.41(19) ?
C11 C10 H10 119.8 ?
C9 C10 H10 119.8 ?
N2 C11 C10 119.7(2) ?
N2 C11 H11 120.1 ?
C10 C11 H11 120.1 ?
N2 C12 C13 120.17(19) ?
N2 C12 H12 119.9 ?
C13 C12 H12 119.9 ?
C12 C13 C9 120.01(19) ?
C12 C13 H13 120.0 ?
C9 C13 H13 120.0 ?
C19 C14 C15 117.33(18) ?
C19 C14 C21 113.38(17) ?
C15 C14 C21 129.26(17) ?
C16 C15 C14 117.82(17) ?
C16 C15 C22 113.82(17) ?
C14 C15 C22 128.33(18) ?
C15 C16 C17 124.80(18) ?
C15 C16 H16 117.6 ?
C17 C16 H16 117.6 ?
C16 C17 C18 117.65(18) ?
C16 C17 C23 113.07(17) ?
C18 C17 C23 129.27(18) ?
C19 C18 C17 117.57(17) ?
C19 C18 C20 115.06(17) ?
C17 C18 C20 127.32(17) ?
C18 C19 C14 124.83(18) ?
C18 C19 H19 117.6 ?
C14 C19 H19 117.6 ?
O8 C20 O7 121.98(18) y
O8 C20 C18 118.34(18) ?
O7 C20 C18 119.63(17) ?
O2 C21 O1 120.11(19) y
O2 C21 C14 119.67(18) ?
O1 C21 C14 120.22(18) ?
O3 C22 O4 123.10(19) y
O3 C22 C15 119.00(19) ?
O4 C22 C15 117.87(18) ?
O5 C23 O6 120.80(19) y
O5 C23 C17 119.26(18) ?
O6 C23 C17 119.94(18) ?
C1 N1 C5 121.27(18) ?
C12 N2 C11 121.90(19) ?
C12 N2 H2N 118.1(14) ?
C11 N2 H2N 120.0(14) ?
C21 O1 H1 109.5 ?
C22 O4 H4 109.5 ?
C23 O6 H6 109.5 ?

loop_
_geom_bond_atom_site_label_1
_geom_bond_atom_site_label_2
_geom_bond_distance
_geom_bond_publ_flag
C1 N1 1.334(3) ?
C1 C2 1.380(3) ?
C1 H1A 0.9500 ?
C2 C3 1.387(3) ?
C2 H2 0.9500 ?
C3 C4 1.391(3) ?
C3 C6 1.495(3) ?
C4 C5 1.379(3) ?
C4 H4A 0.9500 ?
C5 N1 1.339(3) ?
C5 H5 0.9500 ?
C6 C7 1.537(3) ?
C6 H6A 0.9900 ?
C6 H6B 0.9900 ?
C7 C8 1.531(3) ?
C7 H7A 0.9900 ?
C7 H7B 0.9900 ?
C8 C9 1.493(3) ?
C8 H8A 0.9900 ?
C8 H8B 0.9900 ?
C9 C10 1.390(3) ?
C9 C13 1.394(3) ?
C10 C11 1.376(3) ?
C10 H10 0.9500 ?
C11 N2 1.340(3) ?
C11 H11 0.9500 ?
C12 N2 1.338(3) ?
C12 C13 1.374(3) ?
C12 H12 0.9500 ?
C13 H13 0.9500 ?
C14 C19 1.393(3) ?
C14 C15 1.414(3) ?
C14 C21 1.520(3) ?
C15 C16 1.387(3) ?
C15 C22 1.522(3) ?
C16 C17 1.389(3) ?
C16 H16 0.9500 ?
C17 C18 1.412(3) ?
C17 C23 1.528(3) ?
C18 C19 1.391(3) ?
C18 C20 1.518(3) ?
C19 H19 0.9500 ?
C20 O8 1.250(2) y
C20 O7 1.261(2) y
C21 O2 1.217(2) y
C21 O1 1.309(2) y
C22 O3 1.225(3) y
C22 O4 1.283(3) y
C23 O5 1.217(2) y
C23 O6 1.303(2) y
N2 H2N 0.94(2) ?
O1 H1 0.8400 ?
O4 H4 0.8400 ?
O6 H6 0.8400 ?

loop_
_geom_hbond_atom_site_label_D
_geom_hbond_atom_site_label_H
_geom_hbond_atom_site_label_A
_geom_hbond_site_symmetry_A
_geom_hbond_distance_DH
_geom_hbond_distance_HA
_geom_hbond_distance_DA
_geom_hbond_angle_DHA
_geom_hbond_publ_flag
N2 H2N O8 2_655 0.94(2) 1.79(2) 2.728(2) 174(2) y
O1 H1 O4 . 0.84 1.62 2.446(2) 168.0 y
O4 H4 N1 1_455 0.84 1.83 2.669(2) 172.8 y
O6 H6 O7 . 0.84 1.58 2.425(2) 178.2 y

loop_
_geom_torsion_atom_site_label_1
_geom_torsion_atom_site_label_2
_geom_torsion_atom_site_label_3
_geom_torsion_atom_site_label_4
_geom_torsion
_geom_torsion_publ_flag
N1 C1 C2 C3 0.1(3) ?
C1 C2 C3 C4 -1.4(3) ?
C1 C2 C3 C6 174.17(18) ?
C2 C3 C4 C5 1.5(3) ?
C6 C3 C4 C5 -174.12(18) ?
C3 C4 C5 N1 -0.4(3) ?
C2 C3 C6 C7 -93.1(2) ?
C4 C3 C6 C7 82.3(2) ?
C3 C6 C7 C8 -175.93(17) y
C6 C7 C8 C9 -177.97(17) y
C7 C8 C9 C10 -87.2(2) ?
C7 C8 C9 C13 89.1(2) ?
C13 C9 C10 C11 2.1(3) ?
C8 C9 C10 C11 178.46(19) ?
C9 C10 C11 N2 -0.6(3) ?
N2 C12 C13 C9 0.8(3) ?
C10 C9 C13 C12 -2.2(3) ?
C8 C9 C13 C12 -178.62(18) ?
C19 C14 C15 C16 0.1(3) ?
C21 C14 C15 C16 -177.7(2) ?
C19 C14 C15 C22 -177.56(19) ?
C21 C14 C15 C22 4.7(3) ?
C14 C15 C16 C17 0.1(3) ?
C22 C15 C16 C17 178.06(18) ?
C15 C16 C17 C18 0.1(3) ?
C15 C16 C17 C23 -179.02(19) ?
C16 C17 C18 C19 -0.3(3) ?
C23 C17 C18 C19 178.57(19) ?
C16 C17 C18 C20 177.14(18) ?
C23 C17 C18 C20 -4.0(3) ?
C17 C18 C19 C14 0.5(3) ?
C20 C18 C19 C14 -177.26(18) ?
C15 C14 C19 C18 -0.4(3) ?
C21 C14 C19 C18 177.70(19) ?
C19 C18 C20 O8 -18.2(3) ?
C17 C18 C20 O8 164.24(19) ?
C19 C18 C20 O7 159.20(19) ?
C17 C18 C20 O7 -18.3(3) ?
C19 C14 C21 O2 -12.5(3) ?
C15 C14 C21 O2 165.3(2) ?
C19 C14 C21 O1 167.87(19) ?
C15 C14 C21 O1 -14.3(3) ?
C16 C15 C22 O3 20.4(3) ?
C14 C15 C22 O3 -161.9(2) ?
C16 C15 C22 O4 -157.46(19) ?
C14 C15 C22 O4 20.3(3) ?
C16 C17 C23 O5 12.2(3) ?
C18 C17 C23 O5 -166.7(2) ?
C16 C17 C23 O6 -167.82(18) ?
C18 C17 C23 O6 13.2(3) ?
C2 C1 N1 C5 1.1(3) ?
C4 C5 N1 C1 -0.9(3) ?
C13 C12 N2 C11 0.8(3) ?
C10 C11 N2 C12 -0.9(3) ?

loop_
_cod_related_entry_id
_cod_related_entry_database
_cod_related_entry_code
1 ChemSpider 21124971
